data_1508492
loop_
_publ_author_name
'Psycharis, Vassilis'
'Mousdis, George A.'
'Murata, Keizo'
'Papavassiliou, George C.'

_publ_section_title
;
 Structural and Electrical Properties of the tau-(P-S,S-DMEDT-TTF)2
 (AuCl2) (AuCl2)y Compound with (y <> 0.9)
;
_journal_issue 3
_journal_name_full Crystals
_journal_page_first 1283
_journal_page_last 1290
_journal_paper_doi 10.3390/cryst2031283
_journal_volume 2
_journal_year 2012
_chemical_formula_sum 'C12 H10 Au0.94 Cl1.88 N2 S6'
_chemical_formula_weight 625.70
_chemical_name_systematic
; 
 ? 
;
_space_group_IT_number 122
_symmetry_cell_setting tetragonal
_symmetry_space_group_name_Hall 'I -4 2bw'
_symmetry_space_group_name_H-M 'I -4 2 d'
_atom_sites_solution_hydrogens geom
_atom_sites_solution_primary direct
_atom_sites_solution_secondary difmap
_audit_creation_method SHELXL-97
_cell_angle_alpha 90.00
_cell_angle_beta 90.00
_cell_angle_gamma 90.00
_cell_formula_units_Z 8
_cell_length_a 7.30660(10)
_cell_length_b 7.30660(10)
_cell_length_c 67.3719(12)
_cell_measurement_reflns_used 12417
_cell_measurement_temperature 260(2)
_cell_measurement_theta_max 143.46
_cell_measurement_theta_min 13.14
_cell_volume 3596.74(9)
_computing_structure_refinement 'SHELXL-97 (Sheldrick, 1997)'
_computing_structure_solution 'SHELXS-97 (Sheldrick, 1990)'
_diffrn_ambient_temperature 260(2)
_diffrn_measured_fraction_theta_full 0.987
_diffrn_measured_fraction_theta_max 0.987
_diffrn_measurement_device_type 'Rigaku R-AXIS SPIDER IPDS'
_diffrn_measurement_method '\q scans'
_diffrn_radiation_monochromator graphite
_diffrn_radiation_source 'fine-focus sealed tube'
_diffrn_radiation_type CuK\a
_diffrn_radiation_wavelength 1.54178
_diffrn_reflns_av_R_equivalents 0.0481
_diffrn_reflns_av_sigmaI/netI 0.0307
_diffrn_reflns_limit_h_max 7
_diffrn_reflns_limit_h_min -4
_diffrn_reflns_limit_k_max 8
_diffrn_reflns_limit_k_min -8
_diffrn_reflns_limit_l_max 78
_diffrn_reflns_limit_l_min -76
_diffrn_reflns_number 11949
_diffrn_reflns_theta_full 64.92
_diffrn_reflns_theta_max 64.92
_diffrn_reflns_theta_min 6.89
_exptl_absorpt_coefficient_mu 23.504
_exptl_absorpt_correction_T_max 1.0000
_exptl_absorpt_correction_T_min 0.0288
_exptl_absorpt_correction_type numerical
_exptl_absorpt_process_details 'CrystalClear, Rigaku MSC, 2005'
_exptl_crystal_colour black
_exptl_crystal_density_diffrn 2.311
_exptl_crystal_density_method 'not measured'
_exptl_crystal_description plate
_exptl_crystal_F_000 2384
_exptl_crystal_size_max 0.63
_exptl_crystal_size_mid 0.50
_exptl_crystal_size_min 0.06
_refine_diff_density_max 1.530
_refine_diff_density_min -2.344
_refine_diff_density_rms 0.150
_refine_ls_abs_structure_details 'Flack H D (1983), Acta Cryst. A39, 876-881'
_refine_ls_abs_structure_Flack 0.49(4)
_refine_ls_extinction_method none
_refine_ls_goodness_of_fit_ref 1.113
_refine_ls_hydrogen_treatment mixed
_refine_ls_matrix_type full
_refine_ls_number_parameters 114
_refine_ls_number_reflns 1526
_refine_ls_number_restraints 1
_refine_ls_restrained_S_all 1.113
_refine_ls_R_factor_all 0.0490
_refine_ls_R_factor_gt 0.0455
_refine_ls_shift/su_max 0.005
_refine_ls_shift/su_mean 0.001
_refine_ls_structure_factor_coef Fsqd
_refine_ls_weighting_details 'calc w=1/[\s^2^(Fo^2^)+(0.0341P)^2^+55.0198P] where P=(Fo^2^+2Fc^2^)/3'
_refine_ls_weighting_scheme calc
_refine_ls_wR_factor_gt 0.1090
_refine_ls_wR_factor_ref 0.1110
_reflns_number_gt 1414
_reflns_number_total 1526
_reflns_threshold_expression >2sigma(I)
_cod_data_source_file C12H10Au0.94Cl1.88N2S6_I-42d_crystals-16442_crystals-02-01283-s001_DC224.cif
_cod_data_source_block 1CL260_chateigner_1508492
_cod_original_sg_symbol_H-M I-42d
_cod_database_code 1508492

loop_
_symmetry_equiv_pos_as_xyz
'x, y, z'
'x, -y+1/2, -z+1/4'
'-x, -y, z'
'-x, y+1/2, -z+1/4'
'-y+1/2, -x, z+3/4'
'-y, x, -z'
'y, -x, -z'
'y+1/2, x, z+3/4'
'x+1/2, y+1/2, z+1/2'
'x+1/2, -y+1, -z+3/4'
'-x+1/2, -y+1/2, z+1/2'
'-x+1/2, y+1, -z+3/4'
'-y+1, -x+1/2, z+5/4'
'-y+1/2, x+1/2, -z+1/2'
'y+1/2, -x+1/2, -z+1/2'
'y+1, x+1/2, z+5/4'

loop_
_atom_site_label
_atom_site_type_symbol
_atom_site_fract_x
_atom_site_fract_y
_atom_site_fract_z
_atom_site_U_iso_or_equiv
_atom_site_adp_type
_atom_site_occupancy
_atom_site_symmetry_multiplicity
_atom_site_calc_flag
_atom_site_refinement_flags
Au1 Au 0.0000 0.0000 0.0000 0.1024(5) Uani 1 4 d SD
Cl1 Cl 0.0000 0.0000 0.03412(8) 0.0909(13) Uani 1 2 d SD
S1 S -0.24290(19) 0.4996(6) 0.078430(17) 0.0242(4) Uani 1 1 d .
S2 S -0.19779(19) 0.5003(6) 0.035263(17) 0.0225(3) Uani 1 1 d .
S3 S -0.2012(2) 0.5006(6) -0.012408(17) 0.0259(4) Uani 1 1 d .
C1 C -0.0414(15) 0.2327(12) 0.09798(12) 0.039(3) Uani 1 1 d .
H1A H -0.1539 0.1650 0.0980 0.058 Uiso 1 1 calc R
H1B H 0.0284 0.2019 0.1096 0.058 Uiso 1 1 calc R
H1C H 0.0278 0.2024 0.0863 0.058 Uiso 1 1 calc R
C2 C -0.0833(11) 0.4378(11) 0.09804(10) 0.030(2) Uani 1 1 d .
H2 H -0.1472 0.4620 0.1106 0.039 Uiso 1 1 calc R
C3 C -0.0942(8) 0.497(2) 0.05836(7) 0.0163(12) Uani 1 1 d .
C4 C 0.0000 0.5000 0.02148(10) 0.0199(17) Uani 1 2 d S
C6 C -0.0948(8) 0.496(2) -0.03558(7) 0.0175(12) Uani 1 1 d .
C5 C 0.0000 0.5000 0.00121(10) 0.0180(16) Uani 1 2 d S
N1 N -0.1933(7) 0.494(2) -0.05215(7) 0.0276(12) Uani 1 1 d .
C7 C -0.0937(9) 0.499(3) -0.06882(7) 0.0278(15) Uani 1 1 d .
H7 H -0.1545 0.5025 -0.0809 0.036 Uiso 1 1 calc R
Au2 Au 0.5000 0.5000 0.12538(7) 0.364(16) Uani 0.451(3) 2 d SPD
Cl2 Cl 0.506(2) 0.187(2) 0.1263(3) 0.11(2) Uani 0.451(3) 1 d PD

loop_
_atom_site_aniso_label
_atom_site_aniso_U_11
_atom_site_aniso_U_22
_atom_site_aniso_U_33
_atom_site_aniso_U_23
_atom_site_aniso_U_13
_atom_site_aniso_U_12
Au1 0.0287(3) 0.0287(3) 0.2499(16) 0.000 0.000 0.000
Cl1 0.047(2) 0.0414(19) 0.184(4) 0.000 0.000 0.000(8)
S1 0.0206(8) 0.0425(9) 0.0096(6) -0.0003(15) 0.0022(5) -0.002(2)
S2 0.0194(7) 0.0404(9) 0.0078(5) -0.0029(14) -0.0011(5) 0.0000(18)
S3 0.0207(8) 0.0494(10) 0.0076(6) -0.0032(15) 0.0008(5) 0.001(2)
C1 0.058(9) 0.029(4) 0.029(3) 0.007(3) -0.009(4) 0.007(4)
C2 0.033(4) 0.041(6) 0.016(3) 0.009(3) 0.004(3) 0.004(3)
C3 0.021(3) 0.023(3) 0.006(2) -0.002(5) -0.0012(19) -0.002(7)
C4 0.024(5) 0.031(5) 0.005(3) 0.000 0.000 -0.003(12)
C6 0.024(3) 0.022(3) 0.007(2) 0.001(5) 0.001(2) -0.009(7)
C5 0.019(4) 0.024(4) 0.011(3) 0.000 0.000 0.002(11)
N1 0.027(3) 0.044(4) 0.012(2) 0.001(5) -0.0049(19) 0.001(7)
C7 0.037(3) 0.038(4) 0.008(2) -0.005(6) 0.001(2) 0.008(9)
Au2 0.0383(13) 1.03(5) 0.0232(14) 0.000 0.000 0.121(8)
Cl2 0.014 0.31(6) 0.018(6) -0.014(13) 0.001(5) -0.037(12)

loop_
_atom_type_symbol
_atom_type_description
_atom_type_scat_dispersion_real
_atom_type_scat_dispersion_imag
_atom_type_scat_source
C C 0.0181 0.0091 'International Tables Vol C Tables 4.2.6.8 and 6.1.1.4'
H H 0.0000 0.0000 'International Tables Vol C Tables 4.2.6.8 and 6.1.1.4'
N N 0.0311 0.0180 'International Tables Vol C Tables 4.2.6.8 and 6.1.1.4'
S S 0.3331 0.5567 'International Tables Vol C Tables 4.2.6.8 and 6.1.1.4'
Cl Cl 0.3639 0.7018 'International Tables Vol C Tables 4.2.6.8 and 6.1.1.4'
Au Au -4.4197 7.2980 'International Tables Vol C Tables 4.2.6.8 and 6.1.1.4'

loop_
_geom_angle_atom_site_label_1
_geom_angle_atom_site_label_2
_geom_angle_atom_site_label_3
_geom_angle
_geom_angle_site_symmetry_1
_geom_angle_site_symmetry_3
Cl1 Au1 Cl1 180.0 . 6
C3 S1 C2 99.3(3) . .
C4 S2 C3 96.8(3) . .
C5 S3 C6 95.5(3) . .
C2 C1 H1A 109.5 . .
C2 C1 H1B 109.5 . .
H1A C1 H1B 109.5 . .
C2 C1 H1C 109.5 . .
H1A C1 H1C 109.5 . .
H1B C1 H1C 109.5 . .
C2 C2 C1 115.2(9) 3_565 .
C2 C2 S1 111.4(5) 3_565 .
C1 C2 S1 111.7(6) . .
C2 C2 H2 105.9 3_565 .
C1 C2 H2 105.9 . .
S1 C2 H2 105.9 . .
C3 C3 S2 115.9(2) 3_565 .
C3 C3 S1 128.72(19) 3_565 .
S2 C3 S1 115.3(3) . .
C5 C4 S2 122.72(19) . .
C5 C4 S2 122.72(19) . 3_565
S2 C4 S2 114.6(4) . 3_565
N1 C6 C6 122.8(3) . 3_565
N1 C6 S3 120.7(4) . .
C6 C6 S3 116.4(2) 3_565 .
C4 C5 S3 122.0(2) . .
C4 C5 S3 122.0(2) . 3_565
S3 C5 S3 116.1(4) . 3_565
C6 N1 C7 114.2(5) . .
N1 C7 C7 122.9(3) . 3_565
N1 C7 H7 118.5 . .
C7 C7 H7 118.5 3_565 .
Cl2 Au2 Cl2 171(2) 4_655 2
Cl2 Au2 Cl2 6.4(15) 4_655 3_665
Cl2 Au2 Cl2 176.7(6) 2 3_665
Cl2 Au2 Cl2 176.7(6) 4_655 .
Cl2 Au2 Cl2 6.4(15) 2 .
Cl2 Au2 Cl2 176.8(10) 3_665 .
Cl2 Cl2 Au2 164(4) 2 2
Cl2 Cl2 Au2 9(2) 2 .
Au2 Cl2 Au2 172.9(16) 2 .

loop_
_geom_bond_atom_site_label_1
_geom_bond_atom_site_label_2
_geom_bond_distance
_geom_bond_site_symmetry_2
Au1 Cl1 2.299(5) .
Au1 Cl1 2.299(5) 6
S1 C3 1.735(5) .
S1 C2 1.819(8) .
S2 C4 1.718(4) .
S2 C3 1.730(5) .
S3 C5 1.733(4) .
S3 C6 1.744(5) .
C1 C2 1.530(12) .
C1 H1A 0.9600 .
C1 H1B 0.9600 .
C1 H1C 0.9600 .
C2 C2 1.519(16) 3_565
C2 H2 0.9800 .
C3 C3 1.377(11) 3_565
C4 C5 1.366(10) .
C4 S2 1.718(4) 3_565
C6 N1 1.328(7) .
C6 C6 1.386(11) 3_565
C5 S3 1.733(4) 3_565
N1 C7 1.339(7) .
C7 C7 1.369(13) 3_565
C7 H7 0.9300 .
Au2 Cl2 1.374(15) 4_655
Au2 Cl2 1.374(15) 2
Au2 Cl2 2.286(14) 3_665
Au2 Cl2 2.286(14) .
Cl2 Cl2 0.93(3) 2
Cl2 Au2 1.374(15) 2
